data_4328056
loop_
_publ_author_name
'Abhishek Kumar'
'Jai Deo Singh'

_publ_contact_author_address
;Department of Chemistry
Indian Institute of Technology Delhi
Hauz Khas
New Delhi-110016
India
;
_publ_contact_author_email jaideo@chemistry.iitd.ernet.in
_publ_contact_author_name 'Professor Jai Deo Singh'
_publ_contact_author_phone 91-11-26596455
_publ_section_title
;
 An Organoselenium-Based Highly Sensitive and Selective Fluorescent
 "Turn-On" Probe for the Hg2+ Ion
;
_journal_name_full 'Inorganic Chemistry'
_journal_page_first 772
_journal_page_last 774
_journal_paper_doi 10.1021/ic2023902
_journal_volume 51
_journal_year 2012
_chemical_formula_moiety 'C24 H27 Hg N2 O3 Se3, N O3'
_chemical_formula_sum 'C24 H27 Hg N3 O6 Se3'
_chemical_formula_weight 890.96
_space_group_IT_number 14
_symmetry_cell_setting monoclinic
_symmetry_space_group_name_Hall '-P 2ybc'
_symmetry_space_group_name_H-M 'P 1 21/c 1'
_atom_sites_solution_hydrogens geom
_atom_sites_solution_primary direct
_atom_sites_solution_secondary difmap
_audit_creation_method SHELXL-97
_audit_update_record
;
2011-11-18 # Formatted by publCIF
;
_cell_angle_alpha 90.00
_cell_angle_beta 97.534(2)
_cell_angle_gamma 90.00
_cell_formula_units_Z 4
_cell_length_a 8.6600(11)
_cell_length_b 10.7859(14)
_cell_length_c 29.910(4)
_cell_measurement_reflns_used 5908
_cell_measurement_temperature 293(2)
_cell_measurement_theta_max 22.94
_cell_measurement_theta_min 2.33
_cell_volume 2769.7(6)
_computing_cell_refinement 'Bruker SMART'
_computing_data_collection 'Bruker SMART'
_computing_data_reduction 'Bruker SAINT'
_computing_molecular_graphics 'Bruker SHELXTL'
_computing_publication_material 'Bruker SHELXTL'
_computing_structure_refinement 'SHELXL-97 (Sheldrick, 1997)'
_computing_structure_solution 'SHELXS-97 (Sheldrick, 1990)'
_diffrn_ambient_temperature 293(2)
_diffrn_measured_fraction_theta_full 0.977
_diffrn_measured_fraction_theta_max 0.977
_diffrn_measurement_device_type 'CCD area detector'
_diffrn_measurement_method 'phi and omega scans'
_diffrn_radiation_monochromator graphite
_diffrn_radiation_source 'fine-focus sealed tube'
_diffrn_radiation_type MoK\a
_diffrn_radiation_wavelength 0.71073
_diffrn_reflns_av_R_equivalents 0.0554
_diffrn_reflns_av_sigmaI/netI 0.0496
_diffrn_reflns_limit_h_max 11
_diffrn_reflns_limit_h_min -11
_diffrn_reflns_limit_k_max 14
_diffrn_reflns_limit_k_min -14
_diffrn_reflns_limit_l_max 39
_diffrn_reflns_limit_l_min -38
_diffrn_reflns_number 31494
_diffrn_reflns_theta_full 28.33
_diffrn_reflns_theta_max 28.33
_diffrn_reflns_theta_min 1.37
_exptl_absorpt_coefficient_mu 9.543
_exptl_absorpt_correction_type none
_exptl_crystal_colour colorless
_exptl_crystal_density_diffrn 2.137
_exptl_crystal_density_meas 2.137
_exptl_crystal_description char
_exptl_crystal_F_000 1688
_exptl_crystal_size_max 0.22
_exptl_crystal_size_mid 0.21
_exptl_crystal_size_min 0.2
_refine_diff_density_max 1.163
_refine_diff_density_min -0.631
_refine_diff_density_rms 0.129
_refine_ls_extinction_method none
_refine_ls_goodness_of_fit_ref 0.996
_refine_ls_hydrogen_treatment constr
_refine_ls_matrix_type full
_refine_ls_number_parameters 334
_refine_ls_number_reflns 6917
_refine_ls_number_restraints 0
_refine_ls_restrained_S_all 0.996
_refine_ls_R_factor_all 0.0725
_refine_ls_R_factor_gt 0.0444
_refine_ls_shift/su_max 0.012
_refine_ls_shift/su_mean 0.001
_refine_ls_structure_factor_coef Fsqd
_refine_ls_weighting_details 'calc w=1/[\s^2^(Fo^2^)+(0.0513P)^2^+0.0000P] where P=(Fo^2^+2Fc^2^)/3'
_refine_ls_weighting_scheme calc
_refine_ls_wR_factor_gt 0.0929
_refine_ls_wR_factor_ref 0.1028
_reflns_number_gt 4796
_reflns_number_total 6756
_reflns_threshold_expression >2sigma(I)
_cod_data_source_file ic2023902_si_002.cif
_cod_data_source_block ac13m
_cod_database_code 4328056

loop_
_symmetry_equiv_pos_as_xyz
'x, y, z'
'-x, y+1/2, -z+1/2'
'-x, -y, -z'
'x, -y-1/2, z-1/2'

loop_
_atom_site_label
_atom_site_type_symbol
_atom_site_fract_x
_atom_site_fract_y
_atom_site_fract_z
_atom_site_U_iso_or_equiv
_atom_site_adp_type
_atom_site_occupancy
_atom_site_symmetry_multiplicity
_atom_site_calc_flag
_atom_site_refinement_flags
C1 C -0.0087(8) 0.3597(6) 0.0533(2) 0.0579(16) Uani 1 1 d .
C2 C -0.1008(8) 0.2636(7) 0.0347(2) 0.0678(18) Uani 1 1 d .
H2 H -0.0631 0.1827 0.0365 0.081 Uiso 1 1 calc R
C3 C -0.2495(9) 0.2877(9) 0.0133(3) 0.088(2) Uani 1 1 d .
H3 H -0.3123 0.2229 0.0011 0.105 Uiso 1 1 calc R
C4 C -0.3023(12) 0.4028(11) 0.0102(3) 0.101(3) Uani 1 1 d .
H4 H -0.4019 0.4172 -0.0047 0.121 Uiso 1 1 calc R
C5 C -0.2159(12) 0.5016(10) 0.0281(3) 0.097(3) Uani 1 1 d .
H5 H -0.2563 0.5815 0.0253 0.117 Uiso 1 1 calc R
C6 C -0.0639(9) 0.4806(7) 0.0512(2) 0.077(2) Uani 1 1 d .
H6 H -0.0036 0.5456 0.0644 0.092 Uiso 1 1 calc R
C7 C 0.1697(9) -0.2181(6) 0.1137(2) 0.0689(19) Uani 1 1 d .
C8 C 0.1108(10) -0.2799(6) 0.1482(3) 0.078(2) Uani 1 1 d .
H8 H 0.0080 -0.2684 0.1532 0.093 Uiso 1 1 calc R
C9 C 0.2096(15) -0.3606(7) 0.1755(3) 0.101(3) Uani 1 1 d .
H9 H 0.1727 -0.4029 0.1990 0.121 Uiso 1 1 calc R
C10 C 0.3583(16) -0.3768(9) 0.1675(4) 0.110(4) Uani 1 1 d .
H10 H 0.4239 -0.4278 0.1865 0.132 Uiso 1 1 calc R
C11 C 0.4143(12) -0.3201(9) 0.1322(4) 0.104(3) Uani 1 1 d .
H11 H 0.5154 -0.3358 0.1265 0.125 Uiso 1 1 calc R
C12 C 0.3201(9) -0.2387(7) 0.1049(3) 0.075(2) Uani 1 1 d .
H12 H 0.3578 -0.1988 0.0810 0.090 Uiso 1 1 calc R
C13 C 0.5909(7) 0.1903(6) 0.1557(2) 0.0537(15) Uani 1 1 d .
C14 C 0.5956(7) 0.2787(7) 0.1225(2) 0.0629(17) Uani 1 1 d .
H14 H 0.5545 0.2624 0.0928 0.076 Uiso 1 1 calc R
C15 C 0.6624(9) 0.3910(7) 0.1344(3) 0.075(2) Uani 1 1 d .
H15 H 0.6648 0.4516 0.1124 0.090 Uiso 1 1 calc R
C16 C 0.7257(9) 0.4165(7) 0.1777(3) 0.080(2) Uani 1 1 d .
H16 H 0.7692 0.4938 0.1852 0.096 Uiso 1 1 calc R
C17 C 0.7239(9) 0.3243(8) 0.2106(3) 0.081(2) Uani 1 1 d .
H17 H 0.7682 0.3400 0.2401 0.097 Uiso 1 1 calc R
C18 C 0.6578(8) 0.2115(7) 0.1998(2) 0.0655(17) Uani 1 1 d .
H18 H 0.6575 0.1500 0.2216 0.079 Uiso 1 1 calc R
C19 C 0.0608(7) 0.2332(6) 0.1598(2) 0.0543(15) Uani 1 1 d .
H19A H 0.0351 0.2505 0.1898 0.065 Uiso 1 1 calc R
H19B H -0.0364 0.2282 0.1397 0.065 Uiso 1 1 calc R
C20 C 0.1535(8) 0.3404(6) 0.1452(2) 0.0624(17) Uani 1 1 d .
H20A H 0.2513 0.3449 0.1651 0.075 Uiso 1 1 calc R
H20B H 0.0967 0.4164 0.1490 0.075 Uiso 1 1 calc R
C21 C 0.0227(7) 0.0133(6) 0.1653(2) 0.0544(15) Uani 1 1 d .
H21A H -0.0472 0.0427 0.1858 0.065 Uiso 1 1 calc R
H21B H 0.0766 -0.0588 0.1790 0.065 Uiso 1 1 calc R
C22 C -0.0736(7) -0.0266(7) 0.1220(2) 0.0633(17) Uani 1 1 d .
H22A H -0.1302 0.0450 0.1088 0.076 Uiso 1 1 calc R
H22B H -0.1500 -0.0866 0.1292 0.076 Uiso 1 1 calc R
C23 C 0.2703(7) 0.1038(5) 0.19712(19) 0.0495(14) Uani 1 1 d .
H23A H 0.2303 0.0895 0.2255 0.059 Uiso 1 1 calc R
H23B H 0.3240 0.1830 0.1993 0.059 Uiso 1 1 calc R
C24 C 0.3859(7) 0.0028(6) 0.19016(18) 0.0547(15) Uani 1 1 d .
H24A H 0.3302 -0.0752 0.1858 0.066 Uiso 1 1 calc R
H24B H 0.4594 -0.0048 0.2174 0.066 Uiso 1 1 calc R
Hg1 Hg 0.24636(3) 0.08905(2) 0.085125(7) 0.05095(10) Uani 1 1 d .
N1 N 0.1384(5) 0.1106(4) 0.16062(15) 0.0455(11) Uani 1 1 d .
N2 N 0.3410(7) 0.1040(7) -0.0120(2) 0.0702(17) Uani 1 1 d .
N3 N 0.2258(10) 0.3330(12) 0.2741(4) 0.115(4) Uani 1 1 d .
O1 O 0.2591(8) 0.0270(6) 0.0041(2) 0.115(2) Uani 1 1 d .
O2 O 0.3738(8) 0.0949(7) -0.0498(2) 0.137(3) Uani 1 1 d .
O3 O 0.3887(8) 0.1911(7) 0.0114(2) 0.128(3) Uani 1 1 d .
O4 O 0.306(2) 0.2786(11) 0.2998(5) 0.300(10) Uani 1 1 d .
O5 O 0.1001(13) 0.3012(13) 0.2709(4) 0.245(7) Uani 1 1 d .
O6 O 0.284(2) 0.3989(11) 0.2531(3) 0.276(10) Uani 1 1 d .
Se1 Se 0.19906(8) 0.33228(6) 0.08267(2) 0.05979(18) Uani 1 1 d .
Se2 Se 0.04228(8) -0.09927(6) 0.07660(2) 0.06243(18) Uani 1 1 d .
Se3 Se 0.50286(7) 0.02871(6) 0.13925(2) 0.05459(17) Uani 1 1 d .

loop_
_atom_site_aniso_label
_atom_site_aniso_U_11
_atom_site_aniso_U_22
_atom_site_aniso_U_33
_atom_site_aniso_U_23
_atom_site_aniso_U_13
_atom_site_aniso_U_12
C1 0.064(4) 0.064(4) 0.046(3) 0.008(3) 0.007(3) 0.011(3)
C2 0.069(4) 0.085(5) 0.049(4) 0.005(4) 0.007(3) 0.013(4)
C3 0.072(5) 0.124(8) 0.063(5) 0.004(5) -0.004(4) 0.014(5)
C4 0.083(6) 0.148(10) 0.070(6) 0.009(6) 0.004(5) 0.034(7)
C5 0.116(8) 0.105(7) 0.076(6) 0.036(5) 0.032(5) 0.054(6)
C6 0.090(6) 0.077(5) 0.067(5) 0.023(4) 0.024(4) 0.025(4)
C7 0.096(6) 0.046(4) 0.061(4) -0.010(3) -0.003(4) 0.001(4)
C8 0.112(6) 0.045(4) 0.076(5) -0.010(4) 0.014(5) -0.013(4)
C9 0.174(11) 0.048(5) 0.075(6) -0.008(4) -0.004(6) 0.003(6)
C10 0.144(10) 0.067(6) 0.110(9) -0.016(5) -0.016(7) 0.030(6)
C11 0.110(7) 0.088(7) 0.111(8) -0.028(6) -0.004(6) 0.036(6)
C12 0.088(5) 0.071(5) 0.066(5) -0.018(4) 0.013(4) 0.016(4)
C13 0.042(3) 0.071(4) 0.050(3) 0.003(3) 0.013(3) 0.012(3)
C14 0.046(3) 0.088(5) 0.056(4) 0.008(4) 0.012(3) 0.006(3)
C15 0.074(5) 0.066(5) 0.090(6) 0.014(4) 0.030(4) 0.006(4)
C16 0.076(5) 0.070(5) 0.099(7) -0.021(5) 0.029(5) -0.005(4)
C17 0.076(5) 0.103(7) 0.063(5) -0.021(5) 0.012(4) -0.003(5)
C18 0.067(4) 0.077(5) 0.052(4) 0.002(3) 0.009(3) 0.003(4)
C19 0.062(4) 0.059(4) 0.043(3) -0.006(3) 0.010(3) 0.012(3)
C20 0.082(5) 0.048(4) 0.054(4) -0.007(3) -0.006(3) -0.002(3)
C21 0.056(4) 0.059(4) 0.054(4) 0.001(3) 0.026(3) 0.003(3)
C22 0.050(4) 0.081(5) 0.063(4) -0.003(3) 0.019(3) -0.003(3)
C23 0.058(4) 0.054(4) 0.038(3) -0.001(3) 0.010(3) 0.007(3)
C24 0.062(4) 0.065(4) 0.037(3) 0.016(3) 0.003(3) 0.009(3)
Hg1 0.05426(15) 0.05930(17) 0.03955(13) 0.00210(10) 0.00707(9) 0.00533(11)
N1 0.051(3) 0.046(3) 0.041(3) 0.000(2) 0.009(2) 0.006(2)
N2 0.054(3) 0.109(5) 0.048(3) 0.003(3) 0.009(3) 0.003(3)
N3 0.067(5) 0.176(10) 0.096(7) -0.080(7) -0.011(5) 0.011(6)
O1 0.114(5) 0.115(5) 0.118(5) 0.019(4) 0.026(4) -0.031(4)
O2 0.110(5) 0.252(10) 0.054(3) -0.013(4) 0.031(3) -0.016(5)
O3 0.123(5) 0.147(7) 0.116(5) -0.052(5) 0.021(4) -0.020(5)
O4 0.41(2) 0.184(11) 0.243(15) -0.012(9) -0.183(16) 0.003(12)
O5 0.134(8) 0.416(19) 0.196(10) -0.174(12) 0.066(7) -0.025(10)
O6 0.46(2) 0.261(14) 0.096(7) 0.014(7) -0.010(9) -0.242(15)
Se1 0.0608(4) 0.0577(4) 0.0604(4) 0.0123(3) 0.0064(3) -0.0010(3)
Se2 0.0664(4) 0.0676(4) 0.0518(4) -0.0070(3) 0.0022(3) -0.0007(3)
Se3 0.0492(3) 0.0682(4) 0.0466(3) 0.0002(3) 0.0073(3) 0.0143(3)

loop_
_atom_type_symbol
_atom_type_description
_atom_type_scat_dispersion_real
_atom_type_scat_dispersion_imag
_atom_type_scat_source
C C 0.0033 0.0016 'International Tables Vol C Tables 4.2.6.8 and 6.1.1.4'
H H 0.0000 0.0000 'International Tables Vol C Tables 4.2.6.8 and 6.1.1.4'
N N 0.0061 0.0033 'International Tables Vol C Tables 4.2.6.8 and 6.1.1.4'
O O 0.0106 0.0060 'International Tables Vol C Tables 4.2.6.8 and 6.1.1.4'
Se Se -0.0929 2.2259 'International Tables Vol C Tables 4.2.6.8 and 6.1.1.4'
Hg Hg -2.3894 9.2266 'International Tables Vol C Tables 4.2.6.8 and 6.1.1.4'

loop_
_geom_angle_atom_site_label_1
_geom_angle_atom_site_label_2
_geom_angle_atom_site_label_3
_geom_angle
C2 C1 C6 120.7(6)
C2 C1 Se1 121.8(5)
C6 C1 Se1 117.5(6)
C1 C2 C3 119.9(7)
C1 C2 H2 120.1
C3 C2 H2 120.1
C4 C3 C2 120.1(9)
C4 C3 H3 120.0
C2 C3 H3 120.0
C3 C4 C5 122.5(9)
C3 C4 H4 118.8
C5 C4 H4 118.8
C4 C5 C6 119.3(8)
C4 C5 H5 120.4
C6 C5 H5 120.4
C1 C6 C5 117.6(8)
C1 C6 H6 121.2
C5 C6 H6 121.2
C8 C7 C12 121.0(7)
C8 C7 Se2 120.5(6)
C12 C7 Se2 118.4(6)
C7 C8 C9 118.5(9)
C7 C8 H8 120.8
C9 C8 H8 120.8
C10 C9 C8 119.9(10)
C10 C9 H9 120.0
C8 C9 H9 120.0
C9 C10 C11 121.6(10)
C9 C10 H10 119.2
C11 C10 H10 119.2
C10 C11 C12 119.9(10)
C10 C11 H11 120.1
C12 C11 H11 120.1
C7 C12 C11 119.0(8)
C7 C12 H12 120.5
C11 C12 H12 120.5
C14 C13 C18 121.4(6)
C14 C13 Se3 119.0(5)
C18 C13 Se3 119.4(5)
C15 C14 C13 118.3(7)
C15 C14 H14 120.8
C13 C14 H14 120.8
C16 C15 C14 122.0(7)
C16 C15 H15 119.0
C14 C15 H15 119.0
C15 C16 C17 118.8(7)
C15 C16 H16 120.6
C17 C16 H16 120.6
C18 C17 C16 120.7(7)
C18 C17 H17 119.7
C16 C17 H17 119.7
C17 C18 C13 118.7(7)
C17 C18 H18 120.6
C13 C18 H18 120.6
N1 C19 C20 115.6(5)
N1 C19 H19A 108.4
C20 C19 H19A 108.4
N1 C19 H19B 108.4
C20 C19 H19B 108.4
H19A C19 H19B 107.4
C19 C20 Se1 115.0(4)
C19 C20 H20A 108.5
Se1 C20 H20A 108.5
C19 C20 H20B 108.5
Se1 C20 H20B 108.5
H20A C20 H20B 107.5
N1 C21 C22 115.4(5)
N1 C21 H21A 108.4
C22 C21 H21A 108.4
N1 C21 H21B 108.4
C22 C21 H21B 108.4
H21A C21 H21B 107.5
C21 C22 Se2 115.7(4)
C21 C22 H22A 108.3
Se2 C22 H22A 108.3
C21 C22 H22B 108.3
Se2 C22 H22B 108.3
H22A C22 H22B 107.4
N1 C23 C24 113.4(5)
N1 C23 H23A 108.9
C24 C23 H23A 108.9
N1 C23 H23B 108.9
C24 C23 H23B 108.9
H23A C23 H23B 107.7
C23 C24 Se3 115.0(4)
C23 C24 H24A 108.5
Se3 C24 H24A 108.5
C23 C24 H24B 108.5
Se3 C24 H24B 108.5
H24A C24 H24B 107.5
O1 Hg1 N1 159.03(18)
O1 Hg1 Se3 112.41(16)
N1 Hg1 Se3 81.82(10)
O1 Hg1 Se1 105.12(15)
N1 Hg1 Se1 82.06(10)
Se3 Hg1 Se1 111.91(2)
O1 Hg1 Se2 79.61(14)
N1 Hg1 Se2 80.85(10)
Se3 Hg1 Se2 111.15(2)
Se1 Hg1 Se2 130.41(2)
C21 N1 C23 111.5(4)
C21 N1 C19 109.0(4)
C23 N1 C19 111.3(4)
C21 N1 Hg1 110.5(3)
C23 N1 Hg1 108.1(3)
C19 N1 Hg1 106.5(3)
O2 N2 O3 120.0(8)
O2 N2 O1 122.0(8)
O3 N2 O1 118.0(7)
O6 N3 O4 115.6(15)
O6 N3 O5 130.3(17)
O4 N3 O5 113.4(19)
N2 O1 Hg1 107.2(5)
C1 Se1 C20 97.8(3)
C1 Se1 Hg1 107.3(2)
C20 Se1 Hg1 93.86(18)
C7 Se2 C22 99.9(3)
C7 Se2 Hg1 97.3(2)
C22 Se2 Hg1 91.3(2)
C13 Se3 C24 99.0(3)
C13 Se3 Hg1 101.80(17)
C24 Se3 Hg1 91.87(17)

loop_
_geom_bond_atom_site_label_1
_geom_bond_atom_site_label_2
_geom_bond_distance
C1 C2 1.380(9)
C1 C6 1.388(9)
C1 Se1 1.919(6)
C2 C3 1.385(10)
C2 H2 0.9300
C3 C4 1.322(12)
C3 H3 0.9300
C4 C5 1.371(12)
C4 H4 0.9300
C5 C6 1.423(11)
C5 H5 0.9300
C6 H6 0.9300
C7 C8 1.379(10)
C7 C12 1.381(10)
C7 Se2 1.942(7)
C8 C9 1.405(11)
C8 H8 0.9300
C9 C10 1.352(14)
C9 H9 0.9300
C10 C11 1.362(14)
C10 H10 0.9300
C11 C12 1.389(11)
C11 H11 0.9300
C12 H12 0.9300
C13 C14 1.383(9)
C13 C18 1.389(8)
C13 Se3 1.939(7)
C14 C15 1.369(9)
C14 H14 0.9300
C15 C16 1.366(11)
C15 H15 0.9300
C16 C17 1.402(11)
C16 H16 0.9300
C17 C18 1.365(10)
C17 H17 0.9300
C18 H18 0.9300
C19 N1 1.482(7)
C19 C20 1.504(9)
C19 H19A 0.9700
C19 H19B 0.9700
C20 Se1 1.965(6)
C20 H20A 0.9700
C20 H20B 0.9700
C21 N1 1.471(7)
C21 C22 1.508(9)
C21 H21A 0.9700
C21 H21B 0.9700
C22 Se2 1.955(6)
C22 H22A 0.9700
C22 H22B 0.9700
C23 N1 1.475(7)
C23 C24 1.513(8)
C23 H23A 0.9700
C23 H23B 0.9700
C24 Se3 1.956(5)
C24 H24A 0.9700
C24 H24B 0.9700
Hg1 O1 2.531(7)
Hg1 N1 2.565(4)
Hg1 Se3 2.6524(7)
Hg1 Se1 2.6547(8)
Hg1 Se2 2.6825(8)
N2 O2 1.206(7)
N2 O3 1.211(8)
N2 O1 1.230(8)
N3 O6 1.115(13)
N3 O4 1.127(13)
N3 O5 1.133(11)

loop_
_geom_torsion_atom_site_label_1
_geom_torsion_atom_site_label_2
_geom_torsion_atom_site_label_3
_geom_torsion_atom_site_label_4
_geom_torsion
C6 C1 C2 C3 0.5(10)
Se1 C1 C2 C3 -179.2(5)
C1 C2 C3 C4 0.9(12)
C2 C3 C4 C5 -1.0(14)
C3 C4 C5 C6 -0.3(14)
C2 C1 C6 C5 -1.8(9)
Se1 C1 C6 C5 178.0(5)
C4 C5 C6 C1 1.7(11)
C12 C7 C8 C9 2.8(10)
Se2 C7 C8 C9 -177.1(5)
C7 C8 C9 C10 -0.5(12)
C8 C9 C10 C11 -2.6(14)
C9 C10 C11 C12 3.2(15)
C8 C7 C12 C11 -2.2(11)
Se2 C7 C12 C11 177.7(6)
C10 C11 C12 C7 -0.8(13)
C18 C13 C14 C15 -2.8(9)
Se3 C13 C14 C15 -178.1(5)
C13 C14 C15 C16 1.0(10)
C14 C15 C16 C17 0.9(12)
C15 C16 C17 C18 -1.1(12)
C16 C17 C18 C13 -0.6(11)
C14 C13 C18 C17 2.6(10)
Se3 C13 C18 C17 177.9(5)
N1 C19 C20 Se1 64.3(6)
N1 C21 C22 Se2 61.8(7)
N1 C23 C24 Se3 67.3(6)
C22 C21 N1 C23 -153.4(5)
C22 C21 N1 C19 83.4(6)
C22 C21 N1 Hg1 -33.2(6)
C24 C23 N1 C21 78.2(6)
C24 C23 N1 C19 -160.0(5)
C24 C23 N1 Hg1 -43.4(5)
C20 C19 N1 C21 -167.3(5)
C20 C19 N1 C23 69.4(6)
C20 C19 N1 Hg1 -48.1(5)
O1 Hg1 N1 C21 22.8(7)
Se3 Hg1 N1 C21 -111.8(4)
Se1 Hg1 N1 C21 134.6(4)
Se2 Hg1 N1 C21 1.3(3)
O1 Hg1 N1 C23 145.0(5)
Se3 Hg1 N1 C23 10.5(3)
Se1 Hg1 N1 C23 -103.2(3)
Se2 Hg1 N1 C23 123.6(3)
O1 Hg1 N1 C19 -95.4(6)
Se3 Hg1 N1 C19 130.1(3)
Se1 Hg1 N1 C19 16.5(3)
Se2 Hg1 N1 C19 -116.8(3)
O2 N2 O1 Hg1 176.5(6)
O3 N2 O1 Hg1 -3.7(8)
N1 Hg1 O1 N2 152.0(4)
Se3 Hg1 O1 N2 -77.7(5)
Se1 Hg1 O1 N2 44.3(5)
Se2 Hg1 O1 N2 173.6(5)
C2 C1 Se1 C20 -101.5(5)
C6 C1 Se1 C20 78.7(5)
C2 C1 Se1 Hg1 -5.0(6)
C6 C1 Se1 Hg1 175.2(4)
C19 C20 Se1 C1 69.8(5)
C19 C20 Se1 Hg1 -38.3(5)
O1 Hg1 Se1 C1 69.7(2)
N1 Hg1 Se1 C1 -90.1(2)
Se3 Hg1 Se1 C1 -167.96(19)
Se2 Hg1 Se1 C1 -19.39(19)
O1 Hg1 Se1 C20 169.2(2)
N1 Hg1 Se1 C20 9.3(2)
Se3 Hg1 Se1 C20 -68.5(2)
Se2 Hg1 Se1 C20 80.0(2)
C8 C7 Se2 C22 36.1(6)
C12 C7 Se2 C22 -143.8(5)
C8 C7 Se2 Hg1 128.7(5)
C12 C7 Se2 Hg1 -51.2(5)
C21 C22 Se2 C7 48.6(5)
C21 C22 Se2 Hg1 -49.0(5)
O1 Hg1 Se2 C7 108.1(3)
N1 Hg1 Se2 C7 -79.5(2)
Se3 Hg1 Se2 C7 -2.0(2)
Se1 Hg1 Se2 C7 -150.8(2)
O1 Hg1 Se2 C22 -151.7(3)
N1 Hg1 Se2 C22 20.7(2)
Se3 Hg1 Se2 C22 98.1(2)
Se1 Hg1 Se2 C22 -50.6(2)
C14 C13 Se3 C24 -138.8(5)
C18 C13 Se3 C24 45.9(5)
C14 C13 Se3 Hg1 -44.9(5)
C18 C13 Se3 Hg1 139.7(4)
C23 C24 Se3 C13 55.7(5)
C23 C24 Se3 Hg1 -46.5(4)
O1 Hg1 Se3 C13 111.9(2)
N1 Hg1 Se3 C13 -84.1(2)
Se1 Hg1 Se3 C13 -6.13(17)
Se2 Hg1 Se3 C13 -160.93(17)
O1 Hg1 Se3 C24 -148.4(3)
N1 Hg1 Se3 C24 15.5(2)
Se1 Hg1 Se3 C24 93.52(19)
Se2 Hg1 Se3 C24 -61.28(19)
